data_7117638
loop_
_publ_author_name
'Yu-Tao He'
'Qiang Wang'
'Jiahui Zhao'
'Xue-Yuan Liu'
'Peng-Fei Xu'
'Yong-Min Liang'

_publ_section_title
;
 The copper-catalyzed synthesis of beta-trifluoromethylated acrylonitriles
 and trifluoromethyl-substituted 2H-azirines
;
_journal_name_full Chem.Commun.
_journal_page_first 13209
_journal_paper_doi 10.1039/C5cc05066A
_journal_volume 51
_journal_year 2015
_chemical_absolute_configuration unk
_chemical_formula_moiety 'C14 H10 F3 N O'
_chemical_formula_sum 'C14 H10 F3 N O'
_chemical_formula_weight 265.23
_chemical_name_systematic
;
 ? 
;
_space_group_crystal_system monoclinic
_space_group_IT_number 4
_space_group_name_Hall 'P 2yb'
_space_group_name_H-M_alt 'P 1 21 1'
_symmetry_space_group_name_Hall 'P 2yb'
_symmetry_space_group_name_H-M 'P 1 21 1'
_atom_sites_solution_hydrogens geom
_atom_sites_solution_primary direct
_atom_sites_solution_secondary difmap
_audit_creation_date 2015-04-10
_audit_creation_method
;
Olex2 1.2
(compiled 2014.11.28 svn.r3106 for OlexSys, GUI svn.r4959)
;
_audit_update_record
;
2015-06-19 deposited with the CCDC.
2015-07-10 downloaded from the CCDC.
;
_cell_angle_alpha 90.00
_cell_angle_beta 104.113(7)
_cell_angle_gamma 90.00
_cell_formula_units_Z 2
_cell_length_a 9.2351(7)
_cell_length_b 5.3558(4)
_cell_length_c 12.9094(9)
_cell_measurement_reflns_used 648
_cell_measurement_temperature 293.42(10)
_cell_measurement_theta_max 24.3150
_cell_measurement_theta_min 4.1320
_cell_volume 619.24(8)
_computing_cell_refinement
;
CrysAlisPro, Agilent Technologies,
Version 1.171.37.33 (release 27-03-2014 CrysAlis171 .NET)
(compiled Mar 27 2014,17:12:48)
;
_computing_data_collection
;
CrysAlisPro, Agilent Technologies,
Version 1.171.37.33 (release 27-03-2014 CrysAlis171 .NET)
(compiled Mar 27 2014,17:12:48)
;
_computing_data_reduction
;
CrysAlisPro, Agilent Technologies,
Version 1.171.37.33 (release 27-03-2014 CrysAlis171 .NET)
(compiled Mar 27 2014,17:12:48)
;
_computing_molecular_graphics 'Olex2 (Dolomanov et al., 2009)'
_computing_publication_material 'Olex2 (Dolomanov et al., 2009)'
_computing_structure_refinement 'ShelXL (Sheldrick, 2008)'
_computing_structure_solution 'ShelXS (Sheldrick, 2008)'
_diffrn_ambient_environment air
_diffrn_ambient_temperature 293.42(10)
_diffrn_detector 'CCD plate'
_diffrn_detector_area_resol_mean 16.0733
_diffrn_detector_type Eos
_diffrn_measured_fraction_theta_full 0.996
_diffrn_measured_fraction_theta_max 0.996
_diffrn_measurement_details
;
  1 omega  -47.00    3.00   2.0000    8.0000
omega____ theta____ kappa____ phi______ frames
    -       20.5854  -57.0000   30.0000 25

  2 omega  -34.00   90.00   2.0000    8.0000
omega____ theta____ kappa____ phi______ frames
    -       20.5854    0.0000 -150.0000 62

  3 omega    9.00   47.00   2.0000    8.0000
omega____ theta____ kappa____ phi______ frames
    -       20.5854  -99.0000 -180.0000 19
;
_diffrn_measurement_device 'four-circle diffractometer'
_diffrn_measurement_device_type 'SuperNova, Dual, Cu at zero, Eos'
_diffrn_measurement_method '\w scans'
_diffrn_orient_matrix_UB_11 -0.0113812000
_diffrn_orient_matrix_UB_12 -0.0462482000
_diffrn_orient_matrix_UB_13 -0.0528684000
_diffrn_orient_matrix_UB_21 -0.0747579000
_diffrn_orient_matrix_UB_22 0.0434176000
_diffrn_orient_matrix_UB_23 -0.0117396000
_diffrn_orient_matrix_UB_31 0.0234100000
_diffrn_orient_matrix_UB_32 0.1163322000
_diffrn_orient_matrix_UB_33 -0.0165971000
_diffrn_radiation_monochromator mirror
_diffrn_radiation_probe x-ray
_diffrn_radiation_type MoK\a
_diffrn_radiation_wavelength 0.71000
_diffrn_reflns_av_R_equivalents 0.0177
_diffrn_reflns_av_unetI/netI 0.0431
_diffrn_reflns_limit_h_max 11
_diffrn_reflns_limit_h_min -9
_diffrn_reflns_limit_k_max 6
_diffrn_reflns_limit_k_min -6
_diffrn_reflns_limit_l_max 12
_diffrn_reflns_limit_l_min -15
_diffrn_reflns_number 2378
_diffrn_reflns_theta_full 25.99
_diffrn_reflns_theta_max 25.99
_diffrn_reflns_theta_min 3.48
_diffrn_source 'SuperNova (Mo) X-ray Source'
_exptl_absorpt_coefficient_mu 0.121
_exptl_absorpt_correction_T_max 1.00000
_exptl_absorpt_correction_T_min 0.75839
_exptl_absorpt_correction_type multi-scan
_exptl_absorpt_process_details
;
CrysAlisPro, Agilent Technologies,
Version 1.171.37.33 (release 27-03-2014 CrysAlis171 .NET)
(compiled Mar 27 2014,17:12:48)
Empirical absorption correction using spherical harmonics,
 implemented in SCALE3 ABSPACK scaling algorithm.
;
_exptl_crystal_colour 'clear light colourless'
_exptl_crystal_colour_lustre clear
_exptl_crystal_colour_modifier light
_exptl_crystal_colour_primary colourless
_exptl_crystal_density_diffrn 1.422
_exptl_crystal_density_method 'not measured'
_exptl_crystal_description block
_exptl_crystal_F_000 272
_exptl_crystal_size_max 0.35
_exptl_crystal_size_mid 0.34
_exptl_crystal_size_min 0.25
_refine_diff_density_max 0.195
_refine_diff_density_min -0.190
_refine_diff_density_rms 0.041
_refine_ls_abs_structure_details 'Flack H D (1983), Acta Cryst. A39, 876-881'
_refine_ls_abs_structure_Flack -3(2)
_refine_ls_extinction_method none
_refine_ls_goodness_of_fit_ref 1.076
_refine_ls_hydrogen_treatment constr
_refine_ls_matrix_type full
_refine_ls_number_parameters 173
_refine_ls_number_reflns 1934
_refine_ls_number_restraints 1
_refine_ls_restrained_S_all 1.076
_refine_ls_R_factor_all 0.0870
_refine_ls_R_factor_gt 0.0591
_refine_ls_shift/su_max 0.000
_refine_ls_shift/su_mean 0.000
_refine_ls_structure_factor_coef Fsqd
_refine_ls_weighting_details 'calc w=1/[\s^2^(Fo^2^)+(0.0431P)^2^+0.2822P] where P=(Fo^2^+2Fc^2^)/3'
_refine_ls_weighting_scheme calc
_refine_ls_wR_factor_gt 0.1270
_refine_ls_wR_factor_ref 0.1470
_reflns_number_gt 1339
_reflns_number_total 1934
_reflns_threshold_expression >2sigma(I)
_cod_data_source_file c5cc05066a2.cif
_cod_data_source_block heyt_0409
_cod_original_cell_volume 619.25(8)
_cod_database_code 7117638
_reflns_odcompleteness_completeness 99.65
_reflns_odcompleteness_iscentric 1
_reflns_odcompleteness_theta 26.32
_olex2_refinement_description
;
1. Fixed Uiso
 At 1.2 times of:
  All C(H) groups
 At 1.5 times of:
  All C(H,H,H) groups
2.a Ternary CH refined with riding coordinates:
 C12(H12)
2.b Aromatic/amide H refined with riding coordinates:
 C1(H1), C3(H3), C4(H4), C7(H7), C8(H8), C10(H10)
2.c Idealised Me refined as rotating group:
 C14(H14A,H14B,H14C)
;
_olex2_date_sample_data_collection 2015-04-09
_olex2_submission_special_instructions 'No special instructions were received'

loop_
_space_group_symop_id
_space_group_symop_operation_xyz
1 'x, y, z'
2 '-x, y+1/2, -z'

loop_
_atom_site_label
_atom_site_type_symbol
_atom_site_fract_x
_atom_site_fract_y
_atom_site_fract_z
_atom_site_U_iso_or_equiv
_atom_site_adp_type
_atom_site_occupancy
_atom_site_calc_flag
_atom_site_disorder_assembly
_atom_site_disorder_group
_atom_site_refinement_flags_posn
F1 F -0.4304(4) -0.0437(11) -1.1142(3) 0.161(2) Uani 1 d . . .
F2 F -0.4568(5) -0.4120(13) -1.0817(3) 0.196(3) Uani 1 d . . .
F3 F -0.3747(4) -0.3105(10) -1.2111(2) 0.1305(16) Uani 1 d . . .
O1 O -0.2805(4) 0.0357(7) -0.3764(2) 0.0729(10) Uani 1 d . . .
N1 N -0.1242(4) -0.0318(9) -1.0326(3) 0.0727(12) Uani 1 d . . .
C1 C -0.1820(4) 0.1375(9) -0.5283(3) 0.0552(11) Uani 1 d . . .
H1 H -0.1260 0.2696 -0.4925 0.066 Uiso 1 calc . . R
C2 C -0.2673(5) -0.0017(9) -0.4786(3) 0.0587(12) Uani 1 d . . .
C3 C -0.3516(5) -0.2003(9) -0.5311(4) 0.0622(14) Uani 1 d . . .
H3 H -0.4111 -0.2912 -0.4960 0.075 Uiso 1 calc . . R
C4 C -0.3487(5) -0.2640(11) -0.6324(3) 0.0607(12) Uani 1 d . . .
H4 H -0.4036 -0.4001 -0.6654 0.073 Uiso 1 calc . . R
C5 C -0.2617(4) -0.1224(8) -0.6878(3) 0.0481(10) Uani 1 d . . .
C6 C -0.1781(4) 0.0817(8) -0.6348(3) 0.0503(10) Uani 1 d . . .
C7 C -0.0924(5) 0.2249(10) -0.6911(3) 0.0603(12) Uani 1 d . . .
H7 H -0.0360 0.3584 -0.6569 0.072 Uiso 1 calc . . R
C8 C -0.0912(5) 0.1710(9) -0.7935(3) 0.0612(12) Uani 1 d . . .
H8 H -0.0370 0.2699 -0.8297 0.073 Uiso 1 calc . . R
C9 C -0.1731(4) -0.0370(9) -0.8452(3) 0.0508(11) Uani 1 d . . .
C10 C -0.2554(4) -0.1775(8) -0.7930(3) 0.0540(12) Uani 1 d . . .
H10 H -0.3088 -0.3132 -0.8277 0.065 Uiso 1 calc . . R
C11 C -0.1714(4) -0.0974(9) -0.9538(3) 0.0530(11) Uani 1 d . . .
C12 C -0.2177(5) -0.2703(10) -1.0416(3) 0.0606(12) Uani 1 d . . .
H12 H -0.1641 -0.4296 -1.0363 0.073 Uiso 1 calc . . R
C13 C -0.3673(5) -0.2619(14) -1.1123(3) 0.0723(15) Uani 1 d . . .
C14 C -0.2027(7) 0.2397(12) -0.3171(4) 0.0855(16) Uani 1 d . . .
H14A H -0.2393 0.3937 -0.3518 0.128 Uiso 1 calc . . GR
H14B H -0.0979 0.2246 -0.3132 0.128 Uiso 1 calc . . GR
H14C H -0.2183 0.2384 -0.2463 0.128 Uiso 1 calc . . GR

loop_
_atom_site_aniso_label
_atom_site_aniso_U_11
_atom_site_aniso_U_22
_atom_site_aniso_U_33
_atom_site_aniso_U_23
_atom_site_aniso_U_13
_atom_site_aniso_U_12
F1 0.100(3) 0.195(5) 0.151(4) -0.068(4) -0.040(2) 0.078(4)
F2 0.113(3) 0.331(9) 0.123(3) 0.051(4) -0.011(2) -0.128(4)
F3 0.116(2) 0.211(5) 0.0581(17) -0.029(3) 0.0099(16) 0.014(3)
O1 0.083(2) 0.085(3) 0.0545(18) -0.0003(19) 0.0234(16) 0.002(2)
N1 0.068(2) 0.091(3) 0.065(2) -0.013(2) 0.0272(19) -0.022(3)
C1 0.054(2) 0.055(3) 0.054(2) -0.003(2) 0.0082(19) -0.001(2)
C2 0.054(2) 0.068(3) 0.051(2) 0.007(3) 0.008(2) 0.010(3)
C3 0.050(2) 0.075(4) 0.061(3) 0.009(3) 0.013(2) -0.009(3)
C4 0.054(2) 0.061(3) 0.063(3) 0.006(3) 0.006(2) -0.004(3)
C5 0.041(2) 0.051(3) 0.049(2) 0.002(2) 0.0044(18) -0.002(2)
C6 0.048(2) 0.051(3) 0.049(2) 0.007(2) 0.0045(17) 0.005(2)
C7 0.067(3) 0.057(3) 0.056(2) -0.007(3) 0.015(2) -0.015(3)
C8 0.062(3) 0.064(3) 0.057(2) 0.001(2) 0.013(2) -0.013(2)
C9 0.043(2) 0.057(3) 0.051(2) -0.004(2) 0.0077(18) 0.003(2)
C10 0.042(2) 0.056(3) 0.059(2) -0.002(2) 0.0044(19) -0.003(2)
C11 0.040(2) 0.062(3) 0.056(2) 0.000(2) 0.0102(18) 0.003(2)
C12 0.054(2) 0.066(3) 0.063(3) -0.005(3) 0.0145(19) 0.001(3)
C13 0.057(3) 0.111(5) 0.050(2) -0.021(3) 0.017(2) -0.006(3)
C14 0.117(4) 0.083(4) 0.057(3) -0.014(3) 0.021(3) 0.006(4)

loop_
_atom_type_symbol
_atom_type_description
_atom_type_scat_dispersion_real
_atom_type_scat_dispersion_imag
_atom_type_scat_source
C C 0.0033 0.0016 'International Tables Vol C Tables 4.2.6.8 and 6.1.1.4'
H H 0.0000 0.0000 'International Tables Vol C Tables 4.2.6.8 and 6.1.1.4'
F F 0.0171 0.0103 'International Tables Vol C Tables 4.2.6.8 and 6.1.1.4'
N N 0.0061 0.0033 'International Tables Vol C Tables 4.2.6.8 and 6.1.1.4'
O O 0.0106 0.0060 'International Tables Vol C Tables 4.2.6.8 and 6.1.1.4'

loop_
_geom_angle_atom_site_label_1
_geom_angle_atom_site_label_2
_geom_angle_atom_site_label_3
_geom_angle
_geom_angle_site_symmetry_1
_geom_angle_site_symmetry_3
C2 O1 C14 118.6(4) . .
C11 N1 C12 61.6(3) . .
C2 C1 H1 120.0 . .
C2 C1 C6 119.9(4) . .
C6 C1 H1 120.0 . .
O1 C2 C3 114.2(4) . .
C1 C2 O1 125.1(4) . .
C1 C2 C3 120.7(4) . .
C2 C3 H3 119.3 . .
C4 C3 C2 121.3(4) . .
C4 C3 H3 119.3 . .
C3 C4 H4 120.1 . .
C3 C4 C5 119.9(5) . .
C5 C4 H4 120.1 . .
C6 C5 C4 118.6(4) . .
C10 C5 C4 122.5(4) . .
C10 C5 C6 118.9(4) . .
C1 C6 C7 122.1(4) . .
C5 C6 C1 119.5(4) . .
C5 C6 C7 118.4(4) . .
C6 C7 H7 119.3 . .
C8 C7 C6 121.4(4) . .
C8 C7 H7 119.3 . .
C7 C8 H8 120.1 . .
C7 C8 C9 119.7(4) . .
C9 C8 H8 120.1 . .
C8 C9 C11 120.1(4) . .
C10 C9 C8 120.0(4) . .
C10 C9 C11 119.8(4) . .
C5 C10 H10 119.2 . .
C9 C10 C5 121.5(4) . .
C9 C10 H10 119.2 . .
N1 C11 C9 144.7(5) . .
N1 C11 C12 68.7(3) . .
C9 C11 C12 146.6(4) . .
N1 C12 H12 117.1 . .
C11 C12 N1 49.6(3) . .
C11 C12 H12 117.1 . .
C11 C12 C13 121.6(4) . .
C13 C12 N1 116.9(5) . .
C13 C12 H12 117.1 . .
F1 C13 C12 113.0(5) . .
F2 C13 F1 104.4(5) . .
F2 C13 F3 107.2(5) . .
F2 C13 C12 111.8(5) . .
F3 C13 F1 104.3(5) . .
F3 C13 C12 115.3(4) . .
O1 C14 H14A 109.5 . .
O1 C14 H14B 109.5 . .
O1 C14 H14C 109.5 . .
H14A C14 H14B 109.5 . .
H14A C14 H14C 109.5 . .
H14B C14 H14C 109.5 . .

loop_
_geom_bond_atom_site_label_1
_geom_bond_atom_site_label_2
_geom_bond_distance
_geom_bond_site_symmetry_2
F1 C13 1.304(8) .
F2 C13 1.282(7) .
F3 C13 1.287(5) .
O1 C2 1.369(5) .
O1 C14 1.424(6) .
N1 C11 1.251(5) .
N1 C12 1.531(7) .
C1 H1 0.9300 .
C1 C2 1.354(5) .
C1 C6 1.417(5) .
C2 C3 1.392(6) .
C3 H3 0.9300 .
C3 C4 1.359(6) .
C4 H4 0.9300 .
C4 C5 1.418(6) .
C5 C6 1.414(5) .
C5 C10 1.405(5) .
C6 C7 1.423(6) .
C7 H7 0.9300 .
C7 C8 1.356(5) .
C8 H8 0.9300 .
C8 C9 1.418(6) .
C9 C10 1.359(5) .
C9 C11 1.443(5) .
C10 H10 0.9300 .
C11 C12 1.445(6) .
C12 H12 0.9800 .
C12 C13 1.459(6) .
C14 H14A 0.9600 .
C14 H14B 0.9600 .
C14 H14C 0.9600 .

loop_
_geom_torsion_atom_site_label_1
_geom_torsion_atom_site_label_2
_geom_torsion_atom_site_label_3
_geom_torsion_atom_site_label_4
_geom_torsion
_geom_torsion_site_symmetry_1
_geom_torsion_site_symmetry_2
_geom_torsion_site_symmetry_3
_geom_torsion_site_symmetry_4
O1 C2 C3 C4 -178.9(4) . . . .
N1 C11 C12 C13 -100.0(5) . . . .
N1 C12 C13 F1 -33.8(6) . . . .
N1 C12 C13 F2 -151.2(5) . . . .
N1 C12 C13 F3 86.0(7) . . . .
C1 C2 C3 C4 1.4(7) . . . .
C1 C6 C7 C8 -179.2(4) . . . .
C2 C1 C6 C5 -1.1(6) . . . .
C2 C1 C6 C7 178.9(4) . . . .
C2 C3 C4 C5 -1.8(7) . . . .
C3 C4 C5 C6 0.7(6) . . . .
C3 C4 C5 C10 -179.3(4) . . . .
C4 C5 C6 C1 0.7(5) . . . .
C4 C5 C6 C7 -179.3(4) . . . .
C4 C5 C10 C9 179.0(4) . . . .
C5 C6 C7 C8 0.8(6) . . . .
C6 C1 C2 O1 -179.6(4) . . . .
C6 C1 C2 C3 0.1(6) . . . .
C6 C5 C10 C9 -1.1(6) . . . .
C6 C7 C8 C9 -2.0(7) . . . .
C7 C8 C9 C10 1.7(6) . . . .
C7 C8 C9 C11 -179.4(4) . . . .
C8 C9 C10 C5 -0.1(6) . . . .
C8 C9 C11 N1 -2.4(9) . . . .
C8 C9 C11 C12 175.3(6) . . . .
C9 C11 C12 N1 -178.6(8) . . . .
C9 C11 C12 C13 81.4(9) . . . .
C10 C5 C6 C1 -179.2(4) . . . .
C10 C5 C6 C7 0.8(5) . . . .
C10 C9 C11 N1 176.5(6) . . . .
C10 C9 C11 C12 -5.8(9) . . . .
C11 N1 C12 C13 109.9(5) . . . .
C11 C9 C10 C5 -179.0(4) . . . .
C11 C12 C13 F1 23.5(7) . . . .
C11 C12 C13 F2 -94.0(7) . . . .
C11 C12 C13 F3 143.3(6) . . . .
C12 N1 C11 C9 178.6(8) . . . .
C14 O1 C2 C1 1.8(6) . . . .
C14 O1 C2 C3 -177.9(4) . . . .
